data_4104067
loop_
_publ_author_name
'Naohiko Yoshikai'
'Song-Lin Zhang'
'Ken-ichi Yamagata'
'Hayato Tsuji'
'Eiichi Nakamura'

_publ_section_title
;
 Mechanistic Study of the Manganese-Catalyzed [2 + 2 + 2] Annulation of
 1,3-Dicarbonyl Compounds and Terminal Alkynes
;
_journal_name_full 'Journal of the American Chemical Society'
_journal_page_first 4099
_journal_page_last 4109
_journal_paper_doi 10.1021/ja809202y
_journal_volume 131
_journal_year 2009
_chemical_formula_moiety 'C22 H21 F N0 O3'
_chemical_formula_sum 'C22 H21 F N0 O3'
_chemical_formula_weight 352.39
_chemical_name_common dienol
_chemical_name_systematic
; 
 ? 
;
_space_group_IT_number 2
_symmetry_cell_setting triclinic
_symmetry_space_group_name_Hall '-P 1'
_symmetry_space_group_name_H-M 'P -1'
_atom_sites_solution_hydrogens geom
_atom_sites_solution_primary direct
_atom_sites_solution_secondary difmap
_audit_creation_method SHELXL-97
_cell_angle_alpha 62.119(5)
_cell_angle_beta 70.696(5)
_cell_angle_gamma 85.276(5)
_cell_formula_units_Z 2
_cell_length_a 9.041(5)
_cell_length_b 10.005(5)
_cell_length_c 12.145(5)
_cell_measurement_reflns_used 2848
_cell_measurement_temperature 293(2)
_cell_measurement_theta_max 27.4835
_cell_measurement_theta_min 6.0348
_cell_volume 913.0(8)
_computing_cell_refinement 'CrystalClear (Rigaku Corp., 2000)'
_computing_data_collection 'CrystalClear (Rigaku Corp., 2000)'
_computing_data_reduction 'CrystalClear (Rigaku Corp., 2000)'
_computing_molecular_graphics 'ORTEP III (Burnett & Johnson, 1996)'
_computing_publication_material 'SHELXL-97 and Yadokari-XG (Wakita, 2005)'
_computing_structure_refinement 'SHELXL-97 (Sheldrick, 1997)'
_computing_structure_solution 'SHELXS-97 (Sheldrick, 1990)'
_diffrn_ambient_temperature 293(2)
_diffrn_detector_area_resol_mean 14.5666
_diffrn_measured_fraction_theta_full 0.946
_diffrn_measured_fraction_theta_max 0.946
_diffrn_measurement_device
;
Mercury CCD (2x2 bin mode)
;
_diffrn_measurement_method dtintegrate.ref
_diffrn_radiation_monochromator graphite
_diffrn_radiation_source 'fine-focus sealed tube'
_diffrn_radiation_type MoK\a
_diffrn_radiation_wavelength 0.71069
_diffrn_reflns_av_R_equivalents 0.0178
_diffrn_reflns_av_sigmaI/netI 0.0193
_diffrn_reflns_limit_h_max 10
_diffrn_reflns_limit_h_min -10
_diffrn_reflns_limit_k_max 12
_diffrn_reflns_limit_k_min -12
_diffrn_reflns_limit_l_max 14
_diffrn_reflns_limit_l_min -14
_diffrn_reflns_number 8217
_diffrn_reflns_theta_full 25.50
_diffrn_reflns_theta_max 25.50
_diffrn_reflns_theta_min 6.04
_exptl_absorpt_coefficient_mu 0.091
_exptl_absorpt_correction_T_max 1.0000
_exptl_absorpt_correction_T_min 0.9447
_exptl_absorpt_correction_type multi-scan
_exptl_absorpt_process_details '(Jacobson, 1998)'
_exptl_crystal_colour colorless
_exptl_crystal_density_diffrn 1.282
_exptl_crystal_density_method 'not measured'
_exptl_crystal_description block
_exptl_crystal_F_000 372
_exptl_crystal_size_max 0.4
_exptl_crystal_size_mid 0.3
_exptl_crystal_size_min 0.2
_refine_diff_density_max 0.286
_refine_diff_density_min -0.165
_refine_diff_density_rms 0.032
_refine_ls_extinction_method none
_refine_ls_goodness_of_fit_ref 1.012
_refine_ls_hydrogen_treatment mixed
_refine_ls_matrix_type full
_refine_ls_number_parameters 319
_refine_ls_number_reflns 3194
_refine_ls_number_restraints 0
_refine_ls_restrained_S_all 1.012
_refine_ls_R_factor_all 0.0337
_refine_ls_R_factor_gt 0.0314
_refine_ls_shift/su_max 0.000
_refine_ls_shift/su_mean 0.000
_refine_ls_structure_factor_coef Fsqd
_refine_ls_weighting_details 'calc w=1/[\s^2^(Fo^2^)+(0.0370P)^2^+0.3510P] where P=(Fo^2^+2Fc^2^)/3'
_refine_ls_weighting_scheme calc
_refine_ls_wR_factor_gt 0.0778
_refine_ls_wR_factor_ref 0.0798
_reflns_number_gt 2999
_reflns_number_total 3194
_reflns_threshold_expression >2sigma(I)
_cod_data_source_file ja809202y_si_001.cif
_cod_data_source_block ky4m
_cod_database_code 4104067

loop_
_symmetry_equiv_pos_as_xyz
'x, y, z'
'-x, -y, -z'

loop_
_atom_site_label
_atom_site_type_symbol
_atom_site_fract_x
_atom_site_fract_y
_atom_site_fract_z
_atom_site_U_iso_or_equiv
_atom_site_adp_type
_atom_site_occupancy
_atom_site_symmetry_multiplicity
_atom_site_calc_flag
C1 C 0.18688(12) 0.54564(12) 0.77531(11) 0.0175(2) Uani 1 1 d
C2 C 0.20953(13) 0.70481(12) 0.76356(10) 0.0169(2) Uani 1 1 d
C3 C 0.38054(13) 0.77180(12) 0.68468(11) 0.0178(2) Uani 1 1 d
C4 C 0.45697(13) 0.74170(13) 0.58415(11) 0.0197(2) Uani 1 1 d
C5 C 0.38951(13) 0.63679(13) 0.55842(11) 0.0194(2) Uani 1 1 d
C6 C 0.25943(13) 0.54238(12) 0.64424(11) 0.0180(2) Uani 1 1 d
F1 F 0.02371(7) 0.51031(7) 0.82197(6) 0.02027(16) Uani 1 1 d
C7 C 0.24543(13) 0.42378(12) 0.88533(11) 0.0183(2) Uani 1 1 d
O1 O 0.15940(9) 0.32880(9) 0.98966(8) 0.0246(2) Uani 1 1 d
O2 O 0.40083(9) 0.43644(9) 0.85056(8) 0.02208(19) Uani 1 1 d
C8 C 0.46823(14) 0.33254(14) 0.95157(12) 0.0236(3) Uani 1 1 d
C9 C 0.64293(15) 0.37066(16) 0.89493(13) 0.0282(3) Uani 1 1 d
O3 O 0.17235(10) 0.68593(9) 0.89332(8) 0.02068(19) Uani 1 1 d
C10 C 0.10208(14) 0.81189(14) 0.69152(12) 0.0219(3) Uani 1 1 d
C11 C 0.45299(13) 0.87420(12) 0.71344(11) 0.0189(2) Uani 1 1 d
C12 C 0.61601(14) 0.87935(13) 0.68888(12) 0.0229(3) Uani 1 1 d
C13 C 0.68930(15) 0.97395(14) 0.71342(13) 0.0276(3) Uani 1 1 d
C14 C 0.60262(16) 1.06662(14) 0.76287(13) 0.0284(3) Uani 1 1 d
C15 C 0.44116(16) 1.06305(14) 0.78795(13) 0.0278(3) Uani 1 1 d
C16 C 0.36686(14) 0.96758(13) 0.76473(12) 0.0231(3) Uani 1 1 d
C17 C 0.18887(13) 0.43525(12) 0.61942(11) 0.0188(2) Uani 1 1 d
C18 C 0.10036(13) 0.29957(13) 0.72220(12) 0.0214(2) Uani 1 1 d
C19 C 0.03475(14) 0.20245(14) 0.69506(13) 0.0245(3) Uani 1 1 d
C20 C 0.05434(14) 0.23833(14) 0.56581(13) 0.0250(3) Uani 1 1 d
C21 C 0.14062(14) 0.37251(14) 0.46303(12) 0.0236(3) Uani 1 1 d
C22 C 0.20727(14) 0.46937(13) 0.48937(12) 0.0211(2) Uani 1 1 d
H1 H 0.2646(17) 0.5647(17) 0.4167(15) 0.028(4) Uiso 1 1 d
H19 H 0.4452(16) 0.6326(15) 0.4754(14) 0.022(3) Uiso 1 1 d
H2 H 0.1498(17) 0.4016(17) 0.3717(15) 0.030(4) Uiso 1 1 d
H20 H 0.5624(17) 0.7924(16) 0.5240(14) 0.025(3) Uiso 1 1 d
H3 H -0.0276(17) 0.1100(17) 0.7677(15) 0.028(4) Uiso 1 1 d
H4 H 0.6776(17) 0.8143(16) 0.6544(14) 0.025(3) Uiso 1 1 d
H5 H 0.0857(16) 0.2735(16) 0.8126(15) 0.026(3) Uiso 1 1 d
H6 H 0.1241(17) 0.8177(16) 0.6032(15) 0.030(4) Uiso 1 1 d
H7 H 0.0075(17) 0.1699(17) 0.5466(14) 0.032(4) Uiso 1 1 d
H8 H -0.0084(18) 0.7773(16) 0.7419(15) 0.029(4) Uiso 1 1 d
H9 H 0.4400(16) 0.2287(17) 0.9733(14) 0.025(3) Uiso 1 1 d
H10 H 0.2526(18) 0.9670(16) 0.7837(14) 0.031(4) Uiso 1 1 d
H11 H 0.6896(18) 0.3532(17) 0.8169(16) 0.034(4) Uiso 1 1 d
H12 H 0.4196(17) 0.3470(17) 1.0302(15) 0.030(4) Uiso 1 1 d
H13 H 0.3766(18) 1.1287(17) 0.8221(15) 0.032(4) Uiso 1 1 d
H14 H 0.1214(17) 0.9136(18) 0.6788(14) 0.030(4) Uiso 1 1 d
H15 H 0.8023(19) 0.9726(17) 0.6973(15) 0.035(4) Uiso 1 1 d
H16 H 0.6570(19) 1.1343(18) 0.7794(15) 0.038(4) Uiso 1 1 d
H17 H 0.6693(19) 0.479(2) 0.8666(16) 0.042(4) Uiso 1 1 d
H18 H 0.691(2) 0.305(2) 0.9625(18) 0.051(5) Uiso 1 1 d
H21 H 0.069(2) 0.673(2) 0.9306(18) 0.049(5) Uiso 1 1 d

loop_
_atom_site_aniso_label
_atom_site_aniso_U_11
_atom_site_aniso_U_22
_atom_site_aniso_U_33
_atom_site_aniso_U_23
_atom_site_aniso_U_13
_atom_site_aniso_U_12
C1 0.0118(5) 0.0200(6) 0.0175(5) -0.0076(4) -0.0024(4) -0.0002(4)
C2 0.0165(5) 0.0194(5) 0.0146(5) -0.0082(4) -0.0044(4) 0.0015(4)
C3 0.0172(5) 0.0150(5) 0.0165(5) -0.0036(4) -0.0058(4) 0.0015(4)
C4 0.0176(6) 0.0181(5) 0.0171(6) -0.0046(4) -0.0034(4) 0.0002(4)
C5 0.0197(6) 0.0199(6) 0.0162(6) -0.0080(5) -0.0043(4) 0.0035(4)
C6 0.0189(5) 0.0173(5) 0.0162(5) -0.0068(4) -0.0063(4) 0.0045(4)
F1 0.0136(3) 0.0235(3) 0.0206(3) -0.0096(3) -0.0025(3) -0.0008(2)
C7 0.0179(5) 0.0187(5) 0.0166(6) -0.0086(5) -0.0031(4) 0.0014(4)
O1 0.0212(4) 0.0245(4) 0.0178(4) -0.0042(4) -0.0022(3) -0.0003(3)
O2 0.0174(4) 0.0234(4) 0.0169(4) -0.0029(3) -0.0056(3) 0.0022(3)
C8 0.0248(6) 0.0254(6) 0.0170(6) -0.0055(5) -0.0099(5) 0.0047(5)
C9 0.0249(7) 0.0360(8) 0.0244(7) -0.0125(6) -0.0118(5) 0.0041(5)
O3 0.0169(4) 0.0285(4) 0.0164(4) -0.0118(3) -0.0025(3) -0.0009(3)
C10 0.0210(6) 0.0214(6) 0.0248(6) -0.0108(5) -0.0100(5) 0.0043(5)
C11 0.0206(6) 0.0159(5) 0.0140(5) -0.0022(4) -0.0053(4) -0.0006(4)
C12 0.0217(6) 0.0190(6) 0.0225(6) -0.0063(5) -0.0056(5) -0.0001(5)
C13 0.0226(6) 0.0227(6) 0.0315(7) -0.0069(5) -0.0096(5) -0.0029(5)
C14 0.0331(7) 0.0204(6) 0.0319(7) -0.0089(5) -0.0147(6) -0.0033(5)
C15 0.0328(7) 0.0227(6) 0.0305(7) -0.0136(5) -0.0120(5) 0.0033(5)
C16 0.0222(6) 0.0231(6) 0.0236(6) -0.0102(5) -0.0080(5) 0.0019(5)
C17 0.0161(5) 0.0197(6) 0.0206(6) -0.0099(5) -0.0064(4) 0.0053(4)
C18 0.0211(6) 0.0214(6) 0.0200(6) -0.0085(5) -0.0071(5) 0.0028(4)
C19 0.0232(6) 0.0202(6) 0.0271(6) -0.0090(5) -0.0072(5) -0.0003(5)
C20 0.0234(6) 0.0252(6) 0.0323(7) -0.0169(5) -0.0114(5) 0.0038(5)
C21 0.0236(6) 0.0279(6) 0.0230(6) -0.0145(5) -0.0091(5) 0.0060(5)
C22 0.0203(6) 0.0215(6) 0.0199(6) -0.0096(5) -0.0052(5) 0.0033(4)

loop_
_atom_type_symbol
_atom_type_description
_atom_type_scat_dispersion_real
_atom_type_scat_dispersion_imag
_atom_type_scat_source
C C 0.0033 0.0016 'International Tables Vol C Tables 4.2.6.8 and 6.1.1.4'
H H 0.0000 0.0000 'International Tables Vol C Tables 4.2.6.8 and 6.1.1.4'
N N 0.0061 0.0033 'International Tables Vol C Tables 4.2.6.8 and 6.1.1.4'
O O 0.0106 0.0060 'International Tables Vol C Tables 4.2.6.8 and 6.1.1.4'
F F 0.0171 0.0103 'International Tables Vol C Tables 4.2.6.8 and 6.1.1.4'

loop_
_geom_angle_atom_site_label_1
_geom_angle_atom_site_label_2
_geom_angle_atom_site_label_3
_geom_angle
F1 C1 C6 109.68(9)
F1 C1 C7 104.87(8)
C6 C1 C7 112.71(9)
F1 C1 C2 105.73(8)
C6 C1 C2 113.03(9)
C7 C1 C2 110.27(9)
O3 C2 C3 109.00(9)
O3 C2 C10 111.79(9)
C3 C2 C10 108.70(10)
O3 C2 C1 107.58(9)
C3 C2 C1 110.60(9)
C10 C2 C1 109.17(9)
C4 C3 C11 122.07(10)
C4 C3 C2 117.29(10)
C11 C3 C2 120.51(10)
C3 C4 C5 122.48(11)
C6 C5 C4 123.16(11)
C5 C6 C17 123.86(11)
C5 C6 C1 116.51(10)
C17 C6 C1 119.60(10)
O1 C7 O2 124.52(10)
O1 C7 C1 123.81(10)
O2 C7 C1 111.66(9)
C7 O2 C8 116.09(9)
O2 C8 C9 107.48(10)
C16 C11 C12 117.50(11)
C16 C11 C3 123.39(11)
C12 C11 C3 119.11(10)
C13 C12 C11 121.23(11)
C12 C13 C14 120.51(12)
C13 C14 C15 119.13(12)
C16 C15 C14 120.65(12)
C15 C16 C11 120.97(12)
C22 C17 C18 117.82(11)
C22 C17 C6 119.79(10)
C18 C17 C6 122.38(11)
C19 C18 C17 120.73(12)
C20 C19 C18 120.52(11)
C19 C20 C21 119.51(11)
C22 C21 C20 120.26(12)
C21 C22 C17 121.16(11)

loop_
_geom_bond_atom_site_label_1
_geom_bond_atom_site_label_2
_geom_bond_distance
C1 F1 1.4029(14)
C1 C6 1.5232(16)
C1 C7 1.5459(16)
C1 C2 1.5556(17)
C2 O3 1.4193(14)
C2 C3 1.5324(16)
C2 C10 1.5397(16)
C3 C4 1.3456(17)
C3 C11 1.4824(16)
C4 C5 1.4525(17)
C5 C6 1.3466(17)
C6 C17 1.4794(16)
C7 O1 1.2073(14)
C7 O2 1.3249(15)
O2 C8 1.4677(14)
C8 C9 1.4996(19)
C11 C16 1.4039(17)
C11 C12 1.4040(18)
C12 C13 1.3861(18)
C13 C14 1.387(2)
C14 C15 1.389(2)
C15 C16 1.3878(18)
C17 C22 1.4036(17)
C17 C18 1.4054(17)
C18 C19 1.3886(18)
C19 C20 1.3871(19)
C20 C21 1.3894(18)
C21 C22 1.3849(18)

loop_
_geom_torsion_atom_site_label_1
_geom_torsion_atom_site_label_2
_geom_torsion_atom_site_label_3
_geom_torsion_atom_site_label_4
_geom_torsion
F1 C1 C2 O3 73.81(10)
C6 C1 C2 O3 -166.20(8)
C7 C1 C2 O3 -39.03(11)
F1 C1 C2 C3 -167.24(8)
C6 C1 C2 C3 -47.25(12)
C7 C1 C2 C3 79.92(11)
F1 C1 C2 C10 -47.68(11)
C6 C1 C2 C10 72.31(12)
C7 C1 C2 C10 -160.52(9)
O3 C2 C3 C4 153.43(10)
C10 C2 C3 C4 -84.49(13)
C1 C2 C3 C4 35.35(13)
O3 C2 C3 C11 -30.76(13)
C10 C2 C3 C11 91.32(12)
C1 C2 C3 C11 -148.84(10)
C11 C3 C4 C5 177.44(10)
C2 C3 C4 C5 -6.82(16)
C3 C4 C5 C6 -11.83(18)
C4 C5 C6 C17 179.78(10)
C4 C5 C6 C1 -2.22(16)
F1 C1 C6 C5 149.62(10)
C7 C1 C6 C5 -93.95(12)
C2 C1 C6 C5 31.92(14)
F1 C1 C6 C17 -32.29(13)
C7 C1 C6 C17 84.14(12)
C2 C1 C6 C17 -149.99(10)
F1 C1 C7 O1 -4.27(14)
C6 C1 C7 O1 -123.53(12)
C2 C1 C7 O1 109.13(12)
F1 C1 C7 O2 175.50(8)
C6 C1 C7 O2 56.24(12)
C2 C1 C7 O2 -71.11(11)
O1 C7 O2 C8 -4.24(16)
C1 C7 O2 C8 176.00(9)
C7 O2 C8 C9 -177.22(10)
C4 C3 C11 C16 146.93(12)
C2 C3 C11 C16 -28.68(16)
C4 C3 C11 C12 -33.15(16)
C2 C3 C11 C12 151.24(10)
C16 C11 C12 C13 -0.47(17)
C3 C11 C12 C13 179.60(11)
C11 C12 C13 C14 -0.16(19)
C12 C13 C14 C15 0.22(19)
C13 C14 C15 C16 0.37(19)
C14 C15 C16 C11 -1.03(19)
C12 C11 C16 C15 1.06(17)
C3 C11 C16 C15 -179.02(11)
C5 C6 C17 C22 -28.42(16)
C1 C6 C17 C22 153.64(10)
C5 C6 C17 C18 152.70(12)
C1 C6 C17 C18 -25.24(15)
C22 C17 C18 C19 0.52(16)
C6 C17 C18 C19 179.42(10)
C17 C18 C19 C20 -0.54(18)
C18 C19 C20 C21 0.10(18)
C19 C20 C21 C22 0.34(18)
C20 C21 C22 C17 -0.35(18)
C18 C17 C22 C21 -0.08(16)
C6 C17 C22 C21 -179.01(10)
